data_7007105
loop_
_publ_author_name
'Fox, Mark A.'
'Cameron, Audrey M.'
'Low, Paul J.'
'Paterson, Michael A. J.'
'Batsanov, Andrei S.'
'Goeta, Andr\'es E'
'Rankin, David W. H.'
'Robertson, Heather E.'
'Schirlin, Julien T.'

_publ_section_title
;
 Synthetic and structural studies on C-ethynyl- and C-bromo-carboranes.
;
_journal_issue 29
_journal_name_full 'Dalton transactions (Cambridge, England : 2003)'
_journal_page_first 3544
_journal_page_last 3560
_journal_paper_doi 10.1039/b517538k
_journal_year 2006
_chemical_formula_moiety 'C2 H10 B10 Br2'
_chemical_formula_sum 'C2 H10 B10 Br2'
_chemical_formula_weight 302.02
_chemical_name_common 1,12-dibromo-para-carborane
_chemical_name_systematic
;
1,12-dibromo-para-carborane
;
_space_group_IT_number 14
_symmetry_cell_setting monoclinic
_symmetry_space_group_name_Hall '-P 2yn'
_symmetry_space_group_name_H-M 'P 1 21/n 1'
_atom_sites_solution_hydrogens geom
_atom_sites_solution_primary direct
_atom_sites_solution_secondary difmap
_audit_creation_method SHELXL-97
_cell_angle_alpha 90.00
_cell_angle_beta 104.00(1)
_cell_angle_gamma 90.00
_cell_formula_units_Z 2
_cell_length_a 7.0941(4)
_cell_length_b 7.1764(4)
_cell_length_c 10.851(1)
_cell_measurement_reflns_used 4457
_cell_measurement_temperature 120(2)
_cell_measurement_theta_max 30.44
_cell_measurement_theta_min 2.84
_cell_volume 536.02(7)
_computing_cell_refinement 'SAINT version 6.45A (Bruker, 2003)'
_computing_data_collection 'SMART version 5.054 (Bruker, 1999)'
_computing_data_reduction 'SAINT version 6.45A (Bruker, 2003)'
_computing_molecular_graphics 'SHELXTL version 6.12 (Bruker, 2001)'
_computing_publication_material 'SHELXTL version 6.12 (Bruker, 2001)'
_computing_structure_refinement 'SHELXTL version 6.12 (Bruker, 2001)'
_computing_structure_solution 'SHELXTL version 6.12 (Bruker, 2001)'
_diffrn_ambient_temperature 120(2)
_diffrn_detector_area_resol_mean 8
_diffrn_measured_fraction_theta_full 0.989
_diffrn_measured_fraction_theta_max 0.916
_diffrn_measurement_device_type 'Bruker SMART-1K CCD Diffractometer'
_diffrn_measurement_method '\w scans'
_diffrn_radiation_monochromator graphite
_diffrn_radiation_source 'fine-focus sealed tube'
_diffrn_radiation_type MoK\a
_diffrn_radiation_wavelength 0.71073
_diffrn_reflns_av_R_equivalents 0.0244
_diffrn_reflns_av_sigmaI/netI 0.0210
_diffrn_reflns_limit_h_max 10
_diffrn_reflns_limit_h_min -10
_diffrn_reflns_limit_k_max 10
_diffrn_reflns_limit_k_min -9
_diffrn_reflns_limit_l_max 15
_diffrn_reflns_limit_l_min -15
_diffrn_reflns_number 6070
_diffrn_reflns_theta_full 29.00
_diffrn_reflns_theta_max 30.44
_diffrn_reflns_theta_min 3.12
_diffrn_standards_number 0
_exptl_absorpt_coefficient_mu 7.498
_exptl_absorpt_correction_T_max 1.000
_exptl_absorpt_correction_T_min 0.565
_exptl_absorpt_correction_type multi-scan
_exptl_absorpt_process_details 'SADABS V2.03 (Sheldrick)'
_exptl_crystal_colour colourless
_exptl_crystal_density_diffrn 1.871
_exptl_crystal_density_method 'not measured'
_exptl_crystal_description 'irregular shape'
_exptl_crystal_F_000 284
_exptl_crystal_size_max 0.36
_exptl_crystal_size_mid 0.32
_exptl_crystal_size_min 0.22
_refine_diff_density_max 0.320
_refine_diff_density_min -0.787
_refine_diff_density_rms 0.112
_refine_ls_extinction_method none
_refine_ls_goodness_of_fit_ref 1.119
_refine_ls_hydrogen_treatment mixed
_refine_ls_matrix_type full
_refine_ls_number_parameters 84
_refine_ls_number_reflns 1495
_refine_ls_number_restraints 0
_refine_ls_restrained_S_all 1.119
_refine_ls_R_factor_all 0.0262
_refine_ls_R_factor_gt 0.0224
_refine_ls_shift/su_max 0.000
_refine_ls_shift/su_mean 0.000
_refine_ls_structure_factor_coef Fsqd
_refine_ls_weighting_details 'calc w=1/[\s^2^(Fo^2^)+(0.0273P)^2^+0.4012P] where P=(Fo^2^+2Fc^2^)/3'
_refine_ls_weighting_scheme calc
_refine_ls_wR_factor_gt 0.0539
_refine_ls_wR_factor_ref 0.0551
_reflns_number_gt 1351
_reflns_number_total 1495
_reflns_threshold_expression I>2\s(I)
_cod_data_source_file b517538k.txt
_cod_data_source_block (30)
_cod_original_sg_symbol_H-M P2(1)/n
_cod_database_code 7007105

loop_
_symmetry_equiv_pos_as_xyz
'x, y, z'
'-x+1/2, y+1/2, -z+1/2'
'-x, -y, -z'
'x-1/2, -y-1/2, z-1/2'

loop_
_atom_site_label
_atom_site_type_symbol
_atom_site_fract_x
_atom_site_fract_y
_atom_site_fract_z
_atom_site_U_iso_or_equiv
_atom_site_adp_type
_atom_site_occupancy
_atom_site_symmetry_multiplicity
_atom_site_calc_flag
_atom_site_refinement_flags
_atom_site_disorder_assembly
_atom_site_disorder_group
Br Br 0.20579(3) 0.66558(3) 0.084672(18) 0.01639(8) Uani 1 1 d . . .
C1 C 0.3693(3) 0.8511(3) 0.03718(17) 0.0099(3) Uani 1 1 d . . .
B2 B 0.2735(3) 0.9773(3) -0.09781(18) 0.0105(4) Uani 1 1 d . . .
B3 B 0.3126(3) 1.0793(3) 0.05754(19) 0.0102(4) Uani 1 1 d . . .
B4 B 0.5219(3) 0.9703(3) 0.15812(18) 0.0099(4) Uani 1 1 d . . .
B5 B 0.6129(3) 0.8018(3) 0.06527(19) 0.0104(4) Uani 1 1 d . . .
B6 B 0.4604(3) 0.8059(3) -0.09267(18) 0.0105(4) Uani 1 1 d . . .
H2 H 0.124(4) 0.953(4) -0.156(2) 0.014(6) Uiso 1 1 d . . .
H3 H 0.191(4) 1.116(4) 0.098(2) 0.018(7) Uiso 1 1 d . . .
H4 H 0.533(4) 0.937(4) 0.255(2) 0.015(6) Uiso 1 1 d . . .
H5 H 0.664(4) 0.676(3) 0.103(2) 0.006(5) Uiso 1 1 d . . .
H6 H 0.424(4) 0.683(3) -0.143(2) 0.010(6) Uiso 1 1 d . . .

loop_
_atom_site_aniso_label
_atom_site_aniso_U_11
_atom_site_aniso_U_22
_atom_site_aniso_U_33
_atom_site_aniso_U_23
_atom_site_aniso_U_13
_atom_site_aniso_U_12
Br 0.01500(11) 0.01646(12) 0.01848(11) 0.00500(7) 0.00557(7) -0.00532(7)
C1 0.0092(8) 0.0107(8) 0.0098(7) 0.0015(6) 0.0026(6) -0.0014(7)
B2 0.0098(9) 0.0126(10) 0.0083(8) 0.0008(7) 0.0006(7) -0.0005(7)
B3 0.0093(9) 0.0126(9) 0.0090(8) -0.0001(7) 0.0028(7) 0.0018(7)
B4 0.0095(8) 0.0128(10) 0.0071(8) 0.0002(7) 0.0013(6) -0.0002(7)
B5 0.0109(9) 0.0111(9) 0.0093(8) 0.0012(7) 0.0023(7) 0.0020(7)
B6 0.0136(9) 0.0106(9) 0.0079(8) -0.0004(7) 0.0034(7) 0.0020(8)

loop_
_atom_type_symbol
_atom_type_description
_atom_type_scat_dispersion_real
_atom_type_scat_dispersion_imag
_atom_type_scat_source
C C 0.0033 0.0016 'International Tables Vol C Tables 4.2.6.8 and 6.1.1.4'
H H 0.0000 0.0000 'International Tables Vol C Tables 4.2.6.8 and 6.1.1.4'
B B 0.0013 0.0007 'International Tables Vol C Tables 4.2.6.8 and 6.1.1.4'
Br Br -0.2901 2.4595 'International Tables Vol C Tables 4.2.6.8 and 6.1.1.4'

loop_
_geom_angle_atom_site_label_1
_geom_angle_atom_site_label_2
_geom_angle_atom_site_label_3
_geom_angle
_geom_angle_site_symmetry_1
_geom_angle_site_symmetry_3
_geom_angle_publ_flag
B3 C1 B4 63.18(12) . . ?
B3 C1 B2 63.19(12) . . ?
B4 C1 B2 115.88(14) . . ?
B3 C1 B5 115.58(14) . . ?
B4 C1 B5 62.94(12) . . ?
B2 C1 B5 115.73(14) . . ?
B3 C1 B6 115.66(14) . . ?
B4 C1 B6 115.42(14) . . ?
B2 C1 B6 63.21(11) . . ?
B5 C1 B6 62.91(12) . . ?
B3 C1 Br 116.92(12) . . ?
B4 C1 Br 116.88(11) . . ?
B2 C1 Br 117.08(12) . . ?
B5 C1 Br 117.24(12) . . ?
B6 C1 Br 117.51(12) . . ?
C1 B2 B4 103.68(14) . 3_675 ?
C1 B2 B5 103.55(13) . 3_675 ?
B4 B2 B5 60.69(12) 3_675 3_675 ?
C1 B2 B3 58.34(11) . . ?
B4 B2 B3 107.82(14) 3_675 . ?
B5 B2 B3 59.31(11) 3_675 . ?
C1 B2 B6 58.41(11) . . ?
B4 B2 B6 59.52(11) 3_675 . ?
B5 B2 B6 107.97(14) 3_675 . ?
B3 B2 B6 107.71(14) . . ?
C1 B2 H2 122.0(13) . . ?
B4 B2 H2 125.4(13) 3_675 . ?
B5 B2 H2 125.4(13) 3_675 . ?
B3 B2 H2 120.5(13) . . ?
B6 B2 H2 120.4(13) . . ?
C1 B3 B6 104.05(14) . 3_675 ?
C1 B3 B5 103.97(14) . 3_675 ?
B6 B3 B5 60.94(12) 3_675 3_675 ?
C1 B3 B4 58.43(11) . . ?
B6 B3 B4 59.67(12) 3_675 . ?
B5 B3 B4 108.31(14) 3_675 . ?
C1 B3 B2 58.48(11) . . ?
B6 B3 B2 108.55(14) 3_675 . ?
B5 B3 B2 59.72(11) 3_675 . ?
B4 B3 B2 108.05(14) . . ?
C1 B3 H3 121.0(16) . . ?
B6 B3 H3 124.9(15) 3_675 . ?
B5 B3 H3 126.6(15) 3_675 . ?
B4 B3 H3 118.8(14) . . ?
B2 B3 H3 121.0(14) . . ?
C1 B4 B2 104.19(13) . 3_675 ?
C1 B4 B6 103.78(13) . 3_675 ?
B2 B4 B6 61.04(12) 3_675 3_675 ?
C1 B4 B5 58.60(11) . . ?
B2 B4 B5 59.77(12) 3_675 . ?
B6 B4 B5 108.43(14) 3_675 . ?
C1 B4 B3 58.39(11) . . ?
B2 B4 B3 108.31(14) 3_675 . ?
B6 B4 B3 59.34(12) 3_675 . ?
B5 B4 B3 108.04(13) . . ?
C1 B4 H4 121.9(14) . . ?
B2 B4 H4 122.7(14) 3_675 . ?
B6 B4 H4 127.2(15) 3_675 . ?
B5 B4 H4 117.0(14) . . ?
B3 B4 H4 123.6(14) . . ?
C1 B5 B3 103.80(14) . 3_675 ?
C1 B5 B2 103.90(14) . 3_675 ?
B3 B5 B2 60.97(12) 3_675 3_675 ?
C1 B5 B4 58.46(11) . . ?
B3 B5 B4 108.21(15) 3_675 . ?
B2 B5 B4 59.54(11) 3_675 . ?
C1 B5 B6 58.54(11) . . ?
B3 B5 B6 59.50(12) 3_675 . ?
B2 B5 B6 108.39(14) 3_675 . ?
B4 B5 B6 108.09(14) . . ?
C1 B5 H5 120.0(14) . . ?
B3 B5 H5 125.7(14) 3_675 . ?
B2 B5 H5 127.6(14) 3_675 . ?
B4 B5 H5 121.1(14) . . ?
B6 B5 H5 118.0(13) . . ?
C1 B6 B3 103.85(14) . 3_675 ?
C1 B6 B4 103.59(14) . 3_675 ?
B3 B6 B4 60.99(12) 3_675 3_675 ?
C1 B6 B5 58.55(11) . . ?
B3 B6 B5 59.56(12) 3_675 . ?
B4 B6 B5 108.26(14) 3_675 . ?
C1 B6 B2 58.38(11) . . ?
B3 B6 B2 108.35(15) 3_675 . ?
B4 B6 B2 59.44(11) 3_675 . ?
B5 B6 B2 108.11(14) . . ?
C1 B6 H6 120.1(14) . . ?
B3 B6 H6 127.3(14) 3_675 . ?
B4 B6 H6 126.1(14) 3_675 . ?
B5 B6 H6 120.5(14) . . ?
B2 B6 H6 118.5(14) . . ?

loop_
_geom_bond_atom_site_label_1
_geom_bond_atom_site_label_2
_geom_bond_distance
_geom_bond_site_symmetry_2
_geom_bond_publ_flag
Br C1 1.9167(18) . ?
C1 B3 1.714(3) . ?
C1 B4 1.714(3) . ?
C1 B2 1.716(3) . ?
C1 B5 1.717(3) . ?
C1 B6 1.717(3) . ?
B2 B4 1.771(3) 3_675 ?
B2 B5 1.775(3) 3_675 ?
B2 B3 1.797(3) . ?
B2 B6 1.799(3) . ?
B2 H2 1.11(2) . ?
B3 B6 1.766(3) 3_675 ?
B3 B5 1.767(3) 3_675 ?
B3 B4 1.796(3) . ?
B3 H3 1.09(3) . ?
B4 B2 1.771(3) 3_675 ?
B4 B6 1.772(3) 3_675 ?
B4 B5 1.791(3) . ?
B4 H4 1.06(2) . ?
B5 B3 1.767(3) 3_675 ?
B5 B2 1.775(3) 3_675 ?
B5 B6 1.792(3) . ?
B5 H5 1.02(2) . ?
B6 B3 1.766(3) 3_675 ?
B6 B4 1.772(3) 3_675 ?
B6 H6 1.04(2) . ?
